data_2244102
loop_
_publ_author_name
'Hebishy, Ali M. S.'
'Elgemeie, Galal H.'
'Ali, Rasha A. E.'
'Jones, Peter G.'

_publ_section_title
;
 Crystal structure of
 2-amino-5,6,7,8-tetrahydro-7,7-dimethyl-4-(naphthalen-2-yl)-5-oxo-4<i>H</i>-chromene-3-carbonitrile
;
_journal_coeditor_code HB8021
_journal_issue 6
_journal_name_full 'Acta Crystallographica Section E'
_journal_page_first
;
;
_journal_paper_doi 10.1107/S2056989022005199
_journal_volume 78
_journal_year 2022
_chemical_formula_iupac 'C22 H20 N2 O2'
_chemical_formula_moiety 'C22 H20 N2 O2'
_chemical_formula_sum 'C22 H20 N2 O2'
_chemical_formula_weight 344.40
_chemical_name_systematic
2-Amino-5,6,7,8-tetrahydro-7,7-dimethyl-4-(naphthalen-2-yl)-5-oxo-4<i>H</i>-chromene-3-carbonitrile
_space_group_crystal_system monoclinic
_space_group_IT_number 15
_space_group_name_Hall '-C 2yc'
_space_group_name_H-M_alt 'C 1 2/c 1'
_atom_sites_solution_hydrogens mixed
_atom_sites_solution_primary dual
_audit_creation_method SHELXL-2018/3
_cell_angle_alpha 90
_cell_angle_beta 97.8724(10)
_cell_angle_gamma 90
_cell_formula_units_Z 8
_cell_length_a 25.3144(3)
_cell_length_b 9.25765(11)
_cell_length_c 15.6778(2)
_cell_measurement_reflns_used 35871
_cell_measurement_temperature 100(2)
_cell_measurement_theta_max 77.4450
_cell_measurement_theta_min 3.5260
_cell_volume 3639.49(8)
_computing_cell_refinement
;
CrysAlisPro (Rigaku OD, 2021)
;
_computing_data_collection
;
CrysAlisPro (Rigaku OD, 2021)
;
_computing_data_reduction
;
CrysAlisPro (Rigaku OD, 2021)
;
_computing_molecular_graphics
;
XP (Siemens, 1994)
;
_computing_publication_material
;
<i>SHELXL2018/3</i> (Sheldrick, 2015b)
;
_computing_structure_refinement
;
<i>SHELXL2018/3</i> (Sheldrick, 2015b)
;
_computing_structure_solution
;
SHELXT (Sheldrick, 2015a)
;
_diffrn_ambient_temperature 100(2)
_diffrn_detector_area_resol_mean 10.0000
_diffrn_measured_fraction_theta_full 0.998
_diffrn_measured_fraction_theta_max 0.995
_diffrn_measurement_device_type 'XtaLAB Synergy, HyPix'
_diffrn_measurement_method '\w scans'
_diffrn_radiation_type CuK\a
_diffrn_radiation_wavelength 1.54184
_diffrn_reflns_av_R_equivalents 0.0303
_diffrn_reflns_av_unetI/netI 0.0113
_diffrn_reflns_limit_h_max 31
_diffrn_reflns_limit_h_min -31
_diffrn_reflns_limit_k_max 11
_diffrn_reflns_limit_k_min -11
_diffrn_reflns_limit_l_max 19
_diffrn_reflns_limit_l_min -19
_diffrn_reflns_number 61093
_diffrn_reflns_theta_full 77.000
_diffrn_reflns_theta_max 77.623
_diffrn_reflns_theta_min 3.525
_diffrn_source 'micro-focus sealed X-ray tube'
_exptl_absorpt_coefficient_mu 0.647
_exptl_absorpt_correction_T_max 1.00000
_exptl_absorpt_correction_T_min 0.82558
_exptl_absorpt_correction_type multi-scan
_exptl_absorpt_process_details
;
(CrysalisPro; Rigaku OD, 2021)
;
_exptl_crystal_colour colourless
_exptl_crystal_density_diffrn 1.257
_exptl_crystal_description lath
_exptl_crystal_F_000 1456
_exptl_crystal_size_max 0.08
_exptl_crystal_size_mid 0.05
_exptl_crystal_size_min 0.02
_refine_diff_density_max 0.217
_refine_diff_density_min -0.204
_refine_ls_extinction_method none
_refine_ls_goodness_of_fit_ref 1.067
_refine_ls_hydrogen_treatment mixed
_refine_ls_matrix_type full
_refine_ls_number_parameters 245
_refine_ls_number_reflns 3856
_refine_ls_number_restraints 1
_refine_ls_restrained_S_all 1.066
_refine_ls_R_factor_all 0.0373
_refine_ls_R_factor_gt 0.0355
_refine_ls_shift/su_max 0.000
_refine_ls_shift/su_mean 0.000
_refine_ls_structure_factor_coef Fsqd
_refine_ls_weighting_details 'w=1/[\s^2^(Fo^2^)+(0.0362P)^2^+2.6486P] where P=(Fo^2^+2Fc^2^)/3'
_refine_ls_weighting_scheme calc
_refine_ls_wR_factor_gt 0.0848
_refine_ls_wR_factor_ref 0.0860
_reflns_number_gt 3694
_reflns_number_total 3856
_reflns_threshold_expression 'I > 2\s(I)'
_cod_data_source_file hb8021sup1.cif
_cod_data_source_block I
_cod_original_cell_volume 3639.51(8)
_cod_original_sg_symbol_H-M 'C 2/c'
_cod_database_code 2244102
_shelx_space_group_comment
;
The symmetry employed for this shelxl refinement is uniquely defined
by the following loop, which should always be used as a source of
symmetry information in preference to the above space-group names.
They are only intended as comments.
;
_shelx_estimated_absorpt_t_min 0.950
_shelx_estimated_absorpt_t_max 0.987

loop_
_space_group_symop_operation_xyz
'x, y, z'
'-x, y, -z+1/2'
'x+1/2, y+1/2, z'
'-x+1/2, y+1/2, -z+1/2'
'-x, -y, -z'
'x, -y, z-1/2'
'-x+1/2, -y+1/2, -z'
'x+1/2, -y+1/2, z-1/2'

loop_
_atom_site_type_symbol
_atom_site_label
_atom_site_fract_x
_atom_site_fract_y
_atom_site_fract_z
_atom_site_U_iso_or_equiv
_atom_site_adp_type
_atom_site_calc_flag
_atom_site_occupancy
_atom_site_disorder_assembly
_atom_site_disorder_group
O O1 0.42046(3) 0.54277(7) 0.46059(4) 0.01878(16) Uani d 1 . .
C C2 0.44459(4) 0.67304(10) 0.48220(6) 0.01719(19) Uani d 1 . .
N N1 0.45324(4) 0.74447(10) 0.41141(6) 0.02197(19) Uani d 1 . .
H H01 0.4646(6) 0.8361(15) 0.4146(9) 0.038(4) Uiso d 1 . .
H H02 0.4446(6) 0.7028(15) 0.3594(8) 0.036(4) Uiso d 1 . .
C C3 0.45648(4) 0.71509(10) 0.56594(6) 0.0174(2) Uani d 1 . .
C C4 0.43643(4) 0.63303(11) 0.63906(6) 0.0175(2) Uani d 1 . .
H H4 0.465617 0.629568 0.688927 0.021 Uiso calc 1 . .
C C4A 0.42383(4) 0.48120(10) 0.60884(6) 0.0172(2) Uani d 1 . .
C C5 0.42044(4) 0.36809(11) 0.67350(6) 0.0198(2) Uani d 1 . .
O O2 0.42982(3) 0.39810(8) 0.75024(5) 0.02716(18) Uani d 1 . .
C C6 0.40710(4) 0.21643(11) 0.64222(7) 0.0231(2) Uani d 1 . .
H H6A 0.389602 0.164811 0.686041 0.028 Uiso calc 1 . .
H H6B 0.440604 0.164729 0.636056 0.028 Uiso calc 1 . .
C C7 0.37033(4) 0.21205(11) 0.55576(7) 0.0223(2) Uani d 1 . .
C C8 0.39608(4) 0.30239(11) 0.49014(6) 0.0204(2) Uani d 1 . .
H H8A 0.426832 0.248784 0.473153 0.025 Uiso calc 1 . .
H H8B 0.369856 0.316614 0.437883 0.025 Uiso calc 1 . .
C C8A 0.41454(4) 0.44589(10) 0.52524(6) 0.01697(19) Uani d 1 . .
C C9 0.48381(4) 0.84661(11) 0.58446(6) 0.0183(2) Uani d 1 . .
N N2 0.50703(4) 0.95261(10) 0.60116(6) 0.0238(2) Uani d 1 . .
C C10 0.36359(5) 0.05655(12) 0.52270(8) 0.0311(3) Uani d 1 . .
H H10A 0.338967 0.055087 0.468724 0.047 Uiso calc 1 . .
H H10B 0.349210 -0.003296 0.565660 0.047 Uiso calc 1 . .
H H10C 0.398300 0.018361 0.512555 0.047 Uiso calc 1 . .
C C11 0.31556(4) 0.27340(14) 0.56747(8) 0.0312(3) Uani d 1 . .
H H11A 0.320032 0.368819 0.594563 0.047 Uiso calc 1 . .
H H11B 0.298005 0.208440 0.604174 0.047 Uiso calc 1 . .
H H11C 0.293616 0.282185 0.511149 0.047 Uiso calc 1 . .
C C12 0.33761(4) 0.68876(11) 0.62556(6) 0.0203(2) Uani d 1 . .
H H12 0.332117 0.622111 0.579111 0.024 Uiso calc 1 . .
C C13 0.38823(4) 0.70882(11) 0.66778(6) 0.0189(2) Uani d 1 . .
C C14 0.39613(5) 0.80926(12) 0.73650(7) 0.0265(2) Uani d 1 . .
H H14 0.430947 0.823540 0.766542 0.032 Uiso calc 1 . .
C C15 0.35431(5) 0.88596(13) 0.76020(7) 0.0330(3) Uani d 1 . .
H H15 0.360637 0.953461 0.806098 0.040 Uiso calc 1 . .
C C16 0.30184(5) 0.86665(13) 0.71766(7) 0.0308(3) Uani d 1 . .
C C17 0.25720(6) 0.94476(16) 0.73986(9) 0.0462(4) Uani d 1 . .
H H17 0.262423 1.014310 0.784776 0.055 Uiso calc 1 . .
C C18 0.20725(6) 0.92164(18) 0.69796(10) 0.0517(4) Uani d 1 . .
H H18 0.178037 0.975221 0.713572 0.062 Uiso calc 1 . .
C C19 0.19874(5) 0.81873(17) 0.63165(10) 0.0460(4) Uani d 1 . .
H H19 0.163632 0.801759 0.603416 0.055 Uiso calc 1 . .
C C20 0.24071(5) 0.74252(14) 0.60733(8) 0.0336(3) Uani d 1 . .
H H20 0.234466 0.674176 0.561864 0.040 Uiso calc 1 . .
C C21 0.29329(4) 0.76481(12) 0.64938(7) 0.0249(2) Uani d 1 . .

loop_
_atom_site_aniso_label
_atom_site_aniso_U_11
_atom_site_aniso_U_22
_atom_site_aniso_U_33
_atom_site_aniso_U_12
_atom_site_aniso_U_13
_atom_site_aniso_U_23
O1 0.0252(4) 0.0155(3) 0.0155(3) -0.0050(3) 0.0022(3) 0.0003(3)
C2 0.0174(4) 0.0155(4) 0.0189(5) -0.0018(3) 0.0030(3) -0.0002(4)
N1 0.0322(5) 0.0182(4) 0.0159(4) -0.0071(4) 0.0049(3) -0.0012(3)
C3 0.0179(4) 0.0165(5) 0.0176(5) -0.0017(4) 0.0024(3) 0.0004(4)
C4 0.0204(5) 0.0176(5) 0.0141(4) -0.0018(4) 0.0005(3) 0.0008(4)
C4A 0.0162(4) 0.0164(5) 0.0190(5) 0.0003(3) 0.0025(3) 0.0014(4)
C5 0.0195(5) 0.0199(5) 0.0204(5) 0.0019(4) 0.0036(4) 0.0030(4)
O2 0.0386(4) 0.0249(4) 0.0177(4) 0.0001(3) 0.0028(3) 0.0039(3)
C6 0.0281(5) 0.0175(5) 0.0238(5) -0.0008(4) 0.0038(4) 0.0050(4)
C7 0.0246(5) 0.0179(5) 0.0247(5) -0.0042(4) 0.0042(4) 0.0025(4)
C8 0.0238(5) 0.0171(5) 0.0207(5) -0.0023(4) 0.0042(4) -0.0006(4)
C8A 0.0163(4) 0.0160(4) 0.0189(5) 0.0003(3) 0.0036(3) 0.0030(4)
C9 0.0196(5) 0.0203(5) 0.0148(4) 0.0007(4) 0.0023(3) 0.0008(4)
N2 0.0290(5) 0.0208(4) 0.0210(4) -0.0049(4) 0.0018(3) -0.0004(3)
C10 0.0423(7) 0.0197(5) 0.0308(6) -0.0092(5) 0.0036(5) 0.0022(4)
C11 0.0219(5) 0.0343(6) 0.0380(6) -0.0061(5) 0.0062(5) 0.0034(5)
C12 0.0256(5) 0.0172(5) 0.0188(5) 0.0001(4) 0.0054(4) 0.0007(4)
C13 0.0265(5) 0.0162(5) 0.0148(4) -0.0013(4) 0.0057(4) 0.0018(4)
C14 0.0361(6) 0.0251(5) 0.0183(5) -0.0046(4) 0.0041(4) -0.0030(4)
C15 0.0524(7) 0.0264(6) 0.0228(5) 0.0005(5) 0.0143(5) -0.0063(4)
C16 0.0433(7) 0.0259(6) 0.0274(6) 0.0071(5) 0.0193(5) 0.0043(5)
C17 0.0621(9) 0.0411(8) 0.0421(7) 0.0186(7) 0.0304(7) 0.0038(6)
C18 0.0496(8) 0.0577(9) 0.0551(9) 0.0287(7) 0.0329(7) 0.0181(7)
C19 0.0308(7) 0.0577(9) 0.0527(8) 0.0146(6) 0.0174(6) 0.0211(7)
C20 0.0270(6) 0.0363(6) 0.0391(7) 0.0045(5) 0.0098(5) 0.0102(5)
C21 0.0291(5) 0.0219(5) 0.0261(5) 0.0029(4) 0.0121(4) 0.0071(4)

loop_
_atom_type_symbol
_atom_type_description
_atom_type_scat_dispersion_real
_atom_type_scat_dispersion_imag
_atom_type_scat_source
C C 0.0181 0.0091 'International Tables Vol C Tables 4.2.6.8 and 6.1.1.4'
H H 0.0000 0.0000 'International Tables Vol C Tables 4.2.6.8 and 6.1.1.4'
N N 0.0311 0.0180 'International Tables Vol C Tables 4.2.6.8 and 6.1.1.4'
O O 0.0492 0.0322 'International Tables Vol C Tables 4.2.6.8 and 6.1.1.4'

loop_
_geom_angle_atom_site_label_1
_geom_angle_atom_site_label_2
_geom_angle_atom_site_label_3
_geom_angle_site_symmetry_1
_geom_angle_site_symmetry_3
_geom_angle
_geom_angle_publ_flag
C2 O1 C8A . . 118.69(7) ?
N1 C2 C3 . . 128.28(9) ?
N1 C2 O1 . . 110.35(8) ?
C3 C2 O1 . . 121.37(9) ?
C2 C3 C9 . . 118.82(9) ?
C2 C3 C4 . . 122.11(9) ?
C9 C3 C4 . . 118.77(8) ?
C4A C4 C3 . . 107.94(8) ?
C4A C4 C13 . . 112.25(8) ?
C3 C4 C13 . . 110.83(8) ?
C8A C4A C5 . . 118.84(9) ?
C8A C4A C4 . . 122.52(9) ?
C5 C4A C4 . . 118.63(8) ?
O2 C5 C4A . . 119.62(9) ?
O2 C5 C6 . . 122.28(9) ?
C4A C5 C6 . . 118.07(9) ?
C5 C6 C7 . . 113.12(8) ?
C10 C7 C11 . . 109.17(9) ?
C10 C7 C6 . . 110.45(9) ?
C11 C7 C6 . . 109.48(9) ?
C10 C7 C8 . . 108.80(9) ?
C11 C7 C8 . . 110.60(9) ?
C6 C7 C8 . . 108.34(8) ?
C8A C8 C7 . . 112.23(8) ?
C4A C8A O1 . . 122.61(9) ?
C4A C8A C8 . . 125.70(9) ?
O1 C8A C8 . . 111.69(8) ?
N2 C9 C3 . . 178.34(11) ?
C13 C12 C21 . . 121.76(10) ?
C12 C13 C14 . . 118.75(10) ?
C12 C13 C4 . . 121.77(9) ?
C14 C13 C4 . . 119.37(9) ?
C15 C14 C13 . . 120.90(11) ?
C14 C15 C16 . . 121.22(11) ?
C15 C16 C21 . . 118.42(10) ?
C15 C16 C17 . . 123.10(12) ?
C21 C16 C17 . . 118.48(13) ?
C18 C17 C16 . . 121.23(14) ?
C17 C18 C19 . . 120.17(12) ?
C20 C19 C18 . . 120.53(14) ?
C19 C20 C21 . . 120.63(13) ?
C20 C21 C12 . . 122.14(11) ?
C20 C21 C16 . . 118.93(11) ?
C12 C21 C16 . . 118.93(10) ?
C2 N1 H01 . . 120.8(9) ?
C2 N1 H02 . . 119.5(9) ?
H01 N1 H02 . . 119.5(13) ?
C4A C4 H4 . . 108.6 ?
C3 C4 H4 . . 108.6 ?
C13 C4 H4 . . 108.6 ?
C5 C6 H6A . . 109.0 ?
C7 C6 H6A . . 109.0 ?
C5 C6 H6B . . 109.0 ?
C7 C6 H6B . . 109.0 ?
H6A C6 H6B . . 107.8 ?
C8A C8 H8A . . 109.2 ?
C7 C8 H8A . . 109.2 ?
C8A C8 H8B . . 109.2 ?
C7 C8 H8B . . 109.2 ?
H8A C8 H8B . . 107.9 ?
C7 C10 H10A . . 109.5 ?
C7 C10 H10B . . 109.5 ?
H10A C10 H10B . . 109.5 ?
C7 C10 H10C . . 109.5 ?
H10A C10 H10C . . 109.5 ?
H10B C10 H10C . . 109.5 ?
C7 C11 H11A . . 109.5 ?
C7 C11 H11B . . 109.5 ?
H11A C11 H11B . . 109.5 ?
C7 C11 H11C . . 109.5 ?
H11A C11 H11C . . 109.5 ?
H11B C11 H11C . . 109.5 ?
C13 C12 H12 . . 119.1 ?
C21 C12 H12 . . 119.1 ?
C15 C14 H14 . . 119.5 ?
C13 C14 H14 . . 119.5 ?
C14 C15 H15 . . 119.4 ?
C16 C15 H15 . . 119.4 ?
C18 C17 H17 . . 119.4 ?
C16 C17 H17 . . 119.4 ?
C17 C18 H18 . . 119.9 ?
C19 C18 H18 . . 119.9 ?
C20 C19 H19 . . 119.7 ?
C18 C19 H19 . . 119.7 ?
C19 C20 H20 . . 119.7 ?
C21 C20 H20 . . 119.7 ?

loop_
_geom_bond_atom_site_label_1
_geom_bond_atom_site_label_2
_geom_bond_site_symmetry_2
_geom_bond_distance
_geom_bond_publ_flag
O1 C2 . 1.3733(11) ?
O1 C8A . 1.3769(11) ?
C2 N1 . 1.3355(13) ?
C2 C3 . 1.3628(13) ?
C3 C9 . 1.4109(13) ?
C3 C4 . 1.5193(13) ?
C4 C4A . 1.5035(13) ?
C4 C13 . 1.5278(14) ?
C4A C8A . 1.3400(14) ?
C4A C5 . 1.4681(13) ?
C5 O2 . 1.2259(13) ?
C5 C6 . 1.5101(14) ?
C6 C7 . 1.5362(15) ?
C7 C10 . 1.5316(15) ?
C7 C11 . 1.5323(15) ?
C7 C8 . 1.5384(14) ?
C8 C8A . 1.4885(13) ?
C9 N2 . 1.1553(13) ?
C12 C13 . 1.3721(14) ?
C12 C21 . 1.4173(14) ?
C13 C14 . 1.4164(14) ?
C14 C15 . 1.3678(17) ?
C15 C16 . 1.4135(18) ?
C16 C21 . 1.4206(17) ?
C16 C17 . 1.4244(17) ?
C17 C18 . 1.359(2) ?
C18 C19 . 1.405(2) ?
C19 C20 . 1.3724(18) ?
C20 C21 . 1.4172(17) ?
N1 H01 . 0.895(13) ?
N1 H02 . 0.901(13) ?
C4 H4 . 1.0000 ?
C6 H6A . 0.9900 ?
C6 H6B . 0.9900 ?
C8 H8A . 0.9900 ?
C8 H8B . 0.9900 ?
C10 H10A . 0.9800 ?
C10 H10B . 0.9800 ?
C10 H10C . 0.9800 ?
C11 H11A . 0.9800 ?
C11 H11B . 0.9800 ?
C11 H11C . 0.9800 ?
C12 H12 . 0.9500 ?
C14 H14 . 0.9500 ?
C15 H15 . 0.9500 ?
C17 H17 . 0.9500 ?
C18 H18 . 0.9500 ?
C19 H19 . 0.9500 ?
C20 H20 . 0.9500 ?

loop_
_geom_hbond_atom_site_label_D
_geom_hbond_atom_site_label_H
_geom_hbond_atom_site_label_A
_geom_hbond_site_symmetry_A
_geom_hbond_distance_DH
_geom_hbond_distance_HA
_geom_hbond_distance_DA
_geom_hbond_angle_DHA
_geom_hbond_publ_flag
N1 H01 N2 5_676 0.895(13) 2.110(13) 2.9948(12) 169.9(13) yes
N1 H02 O2 6_565 0.901(13) 1.941(13) 2.8404(11) 175.8(14) yes
C6 H6B N2 1_545 0.99 2.69 3.6366(14) 160 yes

loop_
_geom_torsion_atom_site_label_1
_geom_torsion_atom_site_label_2
_geom_torsion_atom_site_label_3
_geom_torsion_atom_site_label_4
_geom_torsion_site_symmetry_1
_geom_torsion_site_symmetry_2
_geom_torsion_site_symmetry_3
_geom_torsion_site_symmetry_4
_geom_torsion
_geom_torsion_publ_flag
C8A O1 C2 N1 . . . . 171.82(8) ?
C8A O1 C2 C3 . . . . -8.36(13) y
N1 C2 C3 C9 . . . . -3.54(16) ?
O1 C2 C3 C9 . . . . 176.67(9) ?
N1 C2 C3 C4 . . . . 170.13(10) ?
O1 C2 C3 C4 . . . . -9.65(14) y
C2 C3 C4 C4A . . . . 22.65(13) y
C9 C3 C4 C4A . . . . -163.67(8) ?
C2 C3 C4 C13 . . . . -100.65(11) ?
C9 C3 C4 C13 . . . . 73.03(11) ?
C3 C4 C4A C8A . . . . -20.86(12) y
C13 C4 C4A C8A . . . . 101.57(11) ?
C3 C4 C4A C5 . . . . 160.51(8) ?
C13 C4 C4A C5 . . . . -77.05(11) ?
C8A C4A C5 O2 . . . . 178.62(9) ?
C4 C4A C5 O2 . . . . -2.71(14) ?
C8A C4A C5 C6 . . . . 0.61(14) y
C4 C4A C5 C6 . . . . 179.28(8) ?
O2 C5 C6 C7 . . . . 150.21(10) ?
C4A C5 C6 C7 . . . . -31.83(13) y
C5 C6 C7 C10 . . . . 173.48(9) ?
C5 C6 C7 C11 . . . . -66.28(11) ?
C5 C6 C7 C8 . . . . 54.40(11) y
C10 C7 C8 C8A . . . . -167.89(9) ?
C11 C7 C8 C8A . . . . 72.21(11) ?
C6 C7 C8 C8A . . . . -47.78(11) y
C5 C4A C8A O1 . . . . -175.40(8) ?
C4 C4A C8A O1 . . . . 5.99(15) y
C5 C4A C8A C8 . . . . 5.73(15) y
C4 C4A C8A C8 . . . . -172.89(9) ?
C2 O1 C8A C4A . . . . 10.40(13) y
C2 O1 C8A C8 . . . . -170.59(8) ?
C7 C8 C8A C4A . . . . 19.52(14) y
C7 C8 C8A O1 . . . . -159.46(8) ?
C21 C12 C13 C14 . . . . -0.51(15) ?
C21 C12 C13 C4 . . . . -176.64(9) ?
C4A C4 C13 C12 . . . . -37.80(12) ?
C3 C4 C13 C12 . . . . 82.98(11) ?
C4A C4 C13 C14 . . . . 146.09(9) ?
C3 C4 C13 C14 . . . . -93.12(11) ?
C12 C13 C14 C15 . . . . -0.50(16) ?
C4 C13 C14 C15 . . . . 175.72(10) ?
C13 C14 C15 C16 . . . . 0.66(17) ?
C14 C15 C16 C21 . . . . 0.19(17) ?
C14 C15 C16 C17 . . . . -179.62(12) ?
C15 C16 C17 C18 . . . . -179.19(13) ?
C21 C16 C17 C18 . . . . 0.99(19) ?
C16 C17 C18 C19 . . . . 0.3(2) ?
C17 C18 C19 C20 . . . . -1.2(2) ?
C18 C19 C20 C21 . . . . 0.8(2) ?
C19 C20 C21 C12 . . . . -179.56(11) ?
C19 C20 C21 C16 . . . . 0.47(17) ?
C13 C12 C21 C20 . . . . -178.63(10) ?
C13 C12 C21 C16 . . . . 1.34(15) ?
C15 C16 C21 C20 . . . . 178.82(10) ?
C17 C16 C21 C20 . . . . -1.36(16) ?
C15 C16 C21 C12 . . . . -1.16(16) ?
C17 C16 C21 C12 . . . . 178.66(10) ?

_cod_database_fobs_code 2244102
